data_4130418
loop_
_publ_author_name
'Chen, Liye'
'Ren, Peng'
'Carrow, Brad P.'

_publ_section_title
;
 Tri(1-adamantyl)phosphine: Expanding the Boundary of Electron-Releasing
 Character Available to Organophosphorus Compounds.
;
_journal_issue 20
_journal_name_full 'Journal of the American Chemical Society'
_journal_page_first 6392
_journal_page_last 6395
_journal_paper_doi 10.1021/jacs.6b03215
_journal_volume 138
_journal_year 2016
_chemical_absolute_configuration ad
_chemical_formula_sum 'C31 H47 Au Cl3 P'
_chemical_formula_weight 753.97
_chemical_name_common LC3
_space_group_crystal_system orthorhombic
_space_group_IT_number 19
_space_group_name_Hall 'P 2ac 2ab'
_space_group_name_H-M_alt 'P 21 21 21'
_atom_sites_solution_hydrogens geom
_audit_creation_method SHELXL-2014/7
_cell_angle_alpha 90
_cell_angle_beta 90
_cell_angle_gamma 90
_cell_formula_units_Z 4
_cell_length_a 8.0463(4)
_cell_length_b 16.1268(7)
_cell_length_c 22.1134(10)
_cell_measurement_reflns_used 271
_cell_measurement_temperature 100(2)
_cell_measurement_theta_max 29.6625
_cell_measurement_theta_min 2.9579
_cell_volume 2869.5(2)
_computing_cell_refinement 'APEX2 v2014.11-0 (Bruker AXS)'
_computing_data_collection 'Bruker Instrument Service (Bruker AXS Inc.)'
_computing_data_reduction 'SAINT V8.34A (Bruker AXS Inc., 2013)'
_computing_structure_refinement 'SHELXL-2014/7 (Sheldrick, 2014)'
_computing_structure_solution 'SHELXL-2014 (Sheldrick, 2014)'
_diffrn_ambient_temperature 100(2)
_diffrn_detector_area_resol_mean 10.4167
_diffrn_measured_fraction_theta_full 0.999
_diffrn_measured_fraction_theta_max 1.000
_diffrn_measurement_device_type 'Bruker Photon 100 CMOS'
_diffrn_radiation_type MoK\a
_diffrn_radiation_wavelength 0.71073
_diffrn_reflns_av_R_equivalents 0.0479
_diffrn_reflns_av_unetI/netI 0.0438
_diffrn_reflns_Laue_measured_fraction_full 0.999
_diffrn_reflns_Laue_measured_fraction_max 1.000
_diffrn_reflns_limit_h_max 10
_diffrn_reflns_limit_h_min -15
_diffrn_reflns_limit_k_max 30
_diffrn_reflns_limit_k_min -26
_diffrn_reflns_limit_l_max 41
_diffrn_reflns_limit_l_min -41
_diffrn_reflns_number 91482
_diffrn_reflns_point_group_measured_fraction_full 0.999
_diffrn_reflns_point_group_measured_fraction_max 1.000
_diffrn_reflns_theta_full 25.242
_diffrn_reflns_theta_max 42.105
_diffrn_reflns_theta_min 2.526
_diffrn_source 'ImuS micro--focus source'
_exptl_absorpt_coefficient_mu 5.483
_exptl_absorpt_correction_T_max 0.63
_exptl_absorpt_correction_T_min 0.30
_exptl_absorpt_correction_type multi-scan
_exptl_absorpt_process_details 'SADABS V2014/5 (Bruker AXS Inc.)'
_exptl_crystal_density_diffrn 1.745
_exptl_crystal_density_method 'not measured'
_exptl_crystal_description 'irregular prism'
_exptl_crystal_F_000 1512
_exptl_crystal_size_max 0.437
_exptl_crystal_size_mid 0.284
_exptl_crystal_size_min 0.094
_refine_diff_density_max 4.596
_refine_diff_density_min -6.665
_refine_diff_density_rms 0.192
_refine_ls_abs_structure_details
;
 Refined as an inversion twin.
;
_refine_ls_abs_structure_Flack 0.184(4)
_refine_ls_extinction_method none
_refine_ls_goodness_of_fit_ref 1.105
_refine_ls_hydrogen_treatment constr
_refine_ls_matrix_type full
_refine_ls_number_parameters 326
_refine_ls_number_reflns 20139
_refine_ls_number_restraints 0
_refine_ls_restrained_S_all 1.105
_refine_ls_R_factor_all 0.0345
_refine_ls_R_factor_gt 0.0311
_refine_ls_shift/su_max 0.002
_refine_ls_shift/su_mean 0.000
_refine_ls_structure_factor_coef Fsqd
_refine_ls_weighting_details 'w=1/[\s^2^(Fo^2^)+(0.0309P)^2^+0.1332P] where P=(Fo^2^+2Fc^2^)/3'
_refine_ls_weighting_scheme calc
_refine_ls_wR_factor_gt 0.0669
_refine_ls_wR_factor_ref 0.0677
_reflns_Friedel_coverage 0.835
_reflns_Friedel_fraction_full 1.000
_reflns_Friedel_fraction_max 1.000
_reflns_number_gt 19027
_reflns_number_total 20139
_reflns_threshold_expression 'I > 2\s(I)'
_cod_data_source_file ja6b03215_si_002.cif
_cod_data_source_block mo_PDJLC3a_0m
_cod_database_code 4130418
_shelx_shelxl_version_number 2014/7
_shelx_space_group_comment
;
The symmetry employed for this shelxl refinement is uniquely defined
by the following loop, which should always be used as a source of
symmetry information in preference to the above space-group names.
They are only intended as comments.
;
_shelx_estimated_absorpt_t_min 0.198
_shelx_estimated_absorpt_t_max 0.627

loop_
_space_group_symop_operation_xyz
'x, y, z'
'-x+1/2, -y, z+1/2'
'-x, y+1/2, -z+1/2'
'x+1/2, -y+1/2, -z'

loop_
_atom_site_label
_atom_site_type_symbol
_atom_site_fract_x
_atom_site_fract_y
_atom_site_fract_z
_atom_site_U_iso_or_equiv
_atom_site_adp_type
_atom_site_occupancy
_atom_site_site_symmetry_order
_atom_site_calc_flag
_atom_site_refinement_flags_posn
_atom_site_refinement_flags_adp
Au1 Au 0.32394(2) 0.47556(2) 0.24346(2) 0.00797(2) Uani 1 1 d . .
Cl1 Cl 0.13496(9) 0.56078(4) 0.29020(4) 0.01439(12) Uani 1 1 d . .
P1 P 0.52213(9) 0.39382(4) 0.20267(3) 0.00704(10) Uani 1 1 d . .
C1 C 0.6502(3) 0.35304(15) 0.26838(12) 0.0086(4) Uani 1 1 d . .
Cl2 Cl 0.25569(15) 0.37687(7) 0.47305(6) 0.0348(2) Uani 1 1 d . .
C2 C 0.7576(4) 0.42396(17) 0.29461(13) 0.0108(4) Uani 1 1 d . .
H2A H 0.8362 0.4436 0.2633 0.013 Uiso 1 1 calc R U
H2B H 0.6850 0.4710 0.3059 0.013 Uiso 1 1 calc R U
Cl3 Cl 0.19732(14) 0.55478(6) 0.46461(5) 0.0298(2) Uani 1 1 d . .
C3 C 0.8556(4) 0.39516(18) 0.35044(13) 0.0130(5) Uani 1 1 d . .
H3 H 0.9246 0.4421 0.3660 0.016 Uiso 1 1 calc R U
C4 C 0.7368(4) 0.36655(19) 0.39973(14) 0.0139(5) Uani 1 1 d . .
H4A H 0.6653 0.4133 0.4126 0.017 Uiso 1 1 calc R U
H4B H 0.8005 0.3471 0.4353 0.017 Uiso 1 1 calc R U
C5 C 0.6293(4) 0.29590(18) 0.37502(13) 0.0126(4) Uani 1 1 d . .
H5 H 0.5502 0.2773 0.4071 0.015 Uiso 1 1 calc R U
C6 C 0.5303(4) 0.32621(17) 0.31965(12) 0.0106(4) Uani 1 1 d . .
H6A H 0.4593 0.3737 0.3314 0.013 Uiso 1 1 calc R U
H6B H 0.4571 0.2811 0.3050 0.013 Uiso 1 1 calc R U
C7 C 0.7650(3) 0.27978(15) 0.25193(12) 0.0104(4) Uani 1 1 d . .
H7A H 0.6976 0.2331 0.2364 0.012 Uiso 1 1 calc R U
H7B H 0.8434 0.2969 0.2198 0.012 Uiso 1 1 calc R U
C8 C 0.8630(4) 0.25155(18) 0.30820(14) 0.0131(5) Uani 1 1 d . .
H8 H 0.9369 0.2041 0.2969 0.016 Uiso 1 1 calc R U
C9 C 0.9697(4) 0.3231(2) 0.33186(15) 0.0159(5) Uani 1 1 d . .
H9A H 1.0476 0.3417 0.3000 0.019 Uiso 1 1 calc R U
H9B H 1.0356 0.3044 0.3671 0.019 Uiso 1 1 calc R U
C10 C 0.7415(4) 0.22320(18) 0.35702(15) 0.0144(5) Uani 1 1 d . .
H10A H 0.8038 0.2033 0.3928 0.017 Uiso 1 1 calc R U
H10B H 0.6729 0.1769 0.3416 0.017 Uiso 1 1 calc R U
C11 C 0.6543(3) 0.46087(14) 0.15052(12) 0.0087(4) Uani 1 1 d . .
C12 C 0.6789(4) 0.54758(15) 0.18049(12) 0.0122(4) Uani 1 1 d . .
H12A H 0.5690 0.5725 0.1891 0.015 Uiso 1 1 calc R U
H12B H 0.7384 0.5409 0.2194 0.015 Uiso 1 1 calc R U
C13 C 0.7780(4) 0.60545(17) 0.13917(14) 0.0131(5) Uani 1 1 d . .
H13 H 0.7939 0.6600 0.1599 0.016 Uiso 1 1 calc R U
C14 C 0.6857(4) 0.61918(17) 0.07976(14) 0.0150(5) Uani 1 1 d . .
H14A H 0.5765 0.6453 0.0877 0.018 Uiso 1 1 calc R U
H14B H 0.7506 0.6566 0.0533 0.018 Uiso 1 1 calc R U
C15 C 0.6613(4) 0.53565(16) 0.04877(13) 0.0122(4) Uani 1 1 d . .
H15 H 0.5992 0.5439 0.0101 0.015 Uiso 1 1 calc R U
C16 C 0.5618(3) 0.47750(18) 0.09034(12) 0.0105(4) Uani 1 1 d . .
H16A H 0.5424 0.4242 0.0693 0.013 Uiso 1 1 calc R U
H16B H 0.4523 0.5027 0.0991 0.013 Uiso 1 1 calc R U
C17 C 0.8279(4) 0.42399(16) 0.13591(11) 0.0102(4) Uani 1 1 d . .
H17A H 0.8905 0.4153 0.1739 0.012 Uiso 1 1 calc R U
H17B H 0.8145 0.3695 0.1158 0.012 Uiso 1 1 calc R U
C18 C 0.9251(3) 0.48301(18) 0.09434(13) 0.0115(4) Uani 1 1 d . .
H18 H 1.0364 0.4584 0.0853 0.014 Uiso 1 1 calc R U
C19 C 0.9487(4) 0.56674(19) 0.12603(15) 0.0146(5) Uani 1 1 d . .
H19A H 1.0143 0.6043 0.0999 0.018 Uiso 1 1 calc R U
H19B H 1.0103 0.5587 0.1644 0.018 Uiso 1 1 calc R U
C20 C 0.8305(4) 0.49633(17) 0.03521(12) 0.0128(4) Uani 1 1 d . .
H20A H 0.8146 0.4425 0.0144 0.015 Uiso 1 1 calc R U
H20B H 0.8954 0.5331 0.0082 0.015 Uiso 1 1 calc R U
C21 C 0.4224(3) 0.30539(15) 0.15870(12) 0.0080(4) Uani 1 1 d . .
C22 C 0.3494(3) 0.23910(16) 0.20228(12) 0.0103(4) Uani 1 1 d . .
H22A H 0.4404 0.2136 0.2260 0.012 Uiso 1 1 calc R U
H22B H 0.2717 0.2660 0.2309 0.012 Uiso 1 1 calc R U
C23 C 0.2569(4) 0.17129(17) 0.16654(14) 0.0120(4) Uani 1 1 d . .
H23 H 0.2123 0.1291 0.1954 0.014 Uiso 1 1 calc R U
C24 C 0.1127(4) 0.20880(19) 0.13049(15) 0.0138(5) Uani 1 1 d . .
H24A H 0.0553 0.1649 0.1072 0.017 Uiso 1 1 calc R U
H24B H 0.0313 0.2344 0.1584 0.017 Uiso 1 1 calc R U
C25 C 0.1822(4) 0.27443(16) 0.08738(12) 0.0114(4) Uani 1 1 d . .
H25 H 0.0887 0.3001 0.0642 0.014 Uiso 1 1 calc R U
C26 C 0.2716(4) 0.34175(16) 0.12376(13) 0.0099(4) Uani 1 1 d . .
H26A H 0.1929 0.3670 0.1528 0.012 Uiso 1 1 calc R U
H26B H 0.3105 0.3858 0.0960 0.012 Uiso 1 1 calc R U
C27 C 0.5412(4) 0.26096(16) 0.11403(13) 0.0096(4) Uani 1 1 d . .
H27A H 0.5887 0.3019 0.0855 0.012 Uiso 1 1 calc R U
H27B H 0.6340 0.2353 0.1367 0.012 Uiso 1 1 calc R U
C28 C 0.4466(4) 0.19374(16) 0.07858(13) 0.0113(4) Uani 1 1 d . .
H28 H 0.5244 0.1660 0.0497 0.014 Uiso 1 1 calc R U
C29 C 0.3779(4) 0.12915(17) 0.12289(14) 0.0138(5) Uani 1 1 d . .
H29A H 0.3198 0.0848 0.1003 0.017 Uiso 1 1 calc R U
H29B H 0.4703 0.1037 0.1459 0.017 Uiso 1 1 calc R U
C30 C 0.3036(4) 0.23363(17) 0.04317(13) 0.0133(5) Uani 1 1 d . .
H30A H 0.3481 0.2758 0.0149 0.016 Uiso 1 1 calc R U
H30B H 0.2450 0.1908 0.0192 0.016 Uiso 1 1 calc R U
C31 C 0.2742(5) 0.4661(3) 0.42808(17) 0.0231(7) Uani 1 1 d . .
H31A H 0.2125 0.4576 0.3898 0.028 Uiso 1 1 calc R U
H31B H 0.3927 0.4748 0.4178 0.028 Uiso 1 1 calc R U

loop_
_atom_site_aniso_label
_atom_site_aniso_U_11
_atom_site_aniso_U_22
_atom_site_aniso_U_33
_atom_site_aniso_U_23
_atom_site_aniso_U_13
_atom_site_aniso_U_12
Au1 0.00906(3) 0.00727(3) 0.00758(3) -0.00066(2) 0.00078(3) 0.00200(3)
Cl1 0.0151(3) 0.0131(2) 0.0150(3) -0.0010(2) 0.0044(2) 0.0058(2)
P1 0.0083(2) 0.0063(2) 0.0066(2) -0.00041(18) 0.0003(2) 0.0009(2)
C1 0.0094(10) 0.0086(8) 0.0079(9) -0.0008(6) -0.0008(7) 0.0020(7)
Cl2 0.0395(6) 0.0318(5) 0.0332(6) 0.0037(4) -0.0053(4) 0.0047(4)
C2 0.0140(11) 0.0097(9) 0.0088(10) -0.0013(8) -0.0019(8) 0.0005(8)
Cl3 0.0355(5) 0.0264(4) 0.0275(4) -0.0057(3) 0.0141(4) -0.0058(4)
C3 0.0145(12) 0.0143(10) 0.0101(10) -0.0017(8) -0.0043(8) -0.0019(9)
C4 0.0191(13) 0.0147(11) 0.0080(10) -0.0018(8) -0.0016(9) 0.0019(10)
C5 0.0158(11) 0.0135(10) 0.0084(10) 0.0011(8) 0.0011(8) 0.0016(9)
C6 0.0108(10) 0.0132(10) 0.0077(9) 0.0002(8) 0.0006(8) 0.0014(9)
C7 0.0112(9) 0.0112(8) 0.0086(11) -0.0013(7) -0.0004(8) 0.0032(7)
C8 0.0148(11) 0.0126(10) 0.0119(11) 0.0004(8) -0.0028(8) 0.0050(9)
C9 0.0136(12) 0.0202(12) 0.0140(12) -0.0011(10) -0.0044(10) 0.0033(10)
C10 0.0192(13) 0.0113(10) 0.0127(12) 0.0027(9) -0.0003(10) 0.0029(9)
C11 0.0110(10) 0.0072(8) 0.0078(9) 0.0001(6) 0.0004(7) 0.0002(7)
C12 0.0178(11) 0.0078(8) 0.0110(10) -0.0011(7) 0.0017(10) -0.0006(9)
C13 0.0192(12) 0.0070(9) 0.0131(11) -0.0001(8) 0.0003(9) -0.0030(9)
C14 0.0196(13) 0.0096(9) 0.0157(11) 0.0039(8) -0.0002(11) -0.0019(10)
C15 0.0136(11) 0.0130(10) 0.0101(9) 0.0033(7) -0.0026(8) -0.0022(9)
C16 0.0119(10) 0.0096(8) 0.0098(9) 0.0016(9) -0.0015(7) -0.0015(9)
C17 0.0111(9) 0.0106(8) 0.0090(9) 0.0009(7) 0.0004(9) 0.0015(9)
C18 0.0089(9) 0.0145(11) 0.0110(10) 0.0022(8) 0.0004(7) -0.0007(9)
C19 0.0141(12) 0.0146(11) 0.0151(12) 0.0012(9) -0.0015(9) -0.0051(10)
C20 0.0153(11) 0.0144(9) 0.0087(9) 0.0017(7) 0.0021(10) -0.0017(10)
C21 0.0085(9) 0.0071(8) 0.0084(10) -0.0004(7) -0.0003(7) 0.0002(7)
C22 0.0123(11) 0.0102(9) 0.0083(9) 0.0004(7) 0.0008(7) -0.0012(8)
C23 0.0146(11) 0.0099(9) 0.0115(11) 0.0011(8) -0.0002(9) -0.0040(9)
C24 0.0121(11) 0.0137(10) 0.0156(12) -0.0012(9) -0.0003(9) -0.0039(9)
C25 0.0105(10) 0.0120(9) 0.0118(10) -0.0005(7) -0.0019(9) -0.0007(9)
C26 0.0106(10) 0.0091(9) 0.0101(10) -0.0006(7) -0.0003(8) -0.0001(8)
C27 0.0097(10) 0.0100(9) 0.0093(10) -0.0019(7) 0.0015(8) 0.0014(8)
C28 0.0154(12) 0.0091(9) 0.0093(10) -0.0030(7) 0.0009(8) 0.0009(8)
C29 0.0188(12) 0.0095(9) 0.0130(11) -0.0011(8) -0.0017(10) -0.0004(9)
C30 0.0180(13) 0.0126(10) 0.0091(10) -0.0017(8) -0.0015(9) -0.0016(9)
C31 0.0212(14) 0.0326(19) 0.0156(13) -0.0007(13) 0.0006(11) 0.0054(14)

loop_
_atom_type_symbol
_atom_type_description
_atom_type_scat_dispersion_real
_atom_type_scat_dispersion_imag
_atom_type_scat_source
C C 0.0033 0.0016 'International Tables Vol C Tables 4.2.6.8 and 6.1.1.4'
H H 0.0000 0.0000 'International Tables Vol C Tables 4.2.6.8 and 6.1.1.4'
P P 0.1023 0.0942 'International Tables Vol C Tables 4.2.6.8 and 6.1.1.4'
Cl Cl 0.1484 0.1585 'International Tables Vol C Tables 4.2.6.8 and 6.1.1.4'
Au Au -2.0133 8.8022 'International Tables Vol C Tables 4.2.6.8 and 6.1.1.4'

loop_
_geom_angle_atom_site_label_1
_geom_angle_atom_site_label_2
_geom_angle_atom_site_label_3
_geom_angle
P1 Au1 Cl1 176.06(3)
C1 P1 C21 111.11(11)
C1 P1 C11 110.91(12)
C21 P1 C11 110.56(12)
C1 P1 Au1 106.26(8)
C21 P1 Au1 110.11(9)
C11 P1 Au1 107.74(8)
C7 C1 C2 108.7(2)
C7 C1 C6 109.3(2)
C2 C1 C6 106.3(2)
C7 C1 P1 114.18(18)
C2 C1 P1 109.52(17)
C6 C1 P1 108.55(17)
C3 C2 C1 111.4(2)
C3 C2 H2A 109.4
C1 C2 H2A 109.4
C3 C2 H2B 109.4
C1 C2 H2B 109.4
H2A C2 H2B 108.0
C4 C3 C2 110.2(2)
C4 C3 C9 109.7(3)
C2 C3 C9 108.7(2)
C4 C3 H3 109.4
C2 C3 H3 109.4
C9 C3 H3 109.4
C3 C4 C5 108.9(2)
C3 C4 H4A 109.9
C5 C4 H4A 109.9
C3 C4 H4B 109.9
C5 C4 H4B 109.9
H4A C4 H4B 108.3
C4 C5 C10 109.2(3)
C4 C5 C6 109.9(2)
C10 C5 C6 109.9(2)
C4 C5 H5 109.3
C10 C5 H5 109.3
C6 C5 H5 109.3
C5 C6 C1 110.3(2)
C5 C6 H6A 109.6
C1 C6 H6A 109.6
C5 C6 H6B 109.6
C1 C6 H6B 109.6
H6A C6 H6B 108.1
C8 C7 C1 110.0(2)
C8 C7 H7A 109.7
C1 C7 H7A 109.7
C8 C7 H7B 109.7
C1 C7 H7B 109.7
H7A C7 H7B 108.2
C10 C8 C9 110.1(3)
C10 C8 C7 109.4(2)
C9 C8 C7 109.9(2)
C10 C8 H8 109.2
C9 C8 H8 109.2
C7 C8 H8 109.2
C8 C9 C3 109.1(2)
C8 C9 H9A 109.9
C3 C9 H9A 109.9
C8 C9 H9B 109.9
C3 C9 H9B 109.9
H9A C9 H9B 108.3
C8 C10 C5 109.4(2)
C8 C10 H10A 109.8
C5 C10 H10A 109.8
C8 C10 H10B 109.8
C5 C10 H10B 109.8
H10A C10 H10B 108.2
C16 C11 C17 108.7(2)
C16 C11 C12 105.7(2)
C17 C11 C12 108.5(2)
C16 C11 P1 110.53(18)
C17 C11 P1 114.25(16)
C12 C11 P1 108.81(18)
C13 C12 C11 111.1(2)
C13 C12 H12A 109.4
C11 C12 H12A 109.4
C13 C12 H12B 109.4
C11 C12 H12B 109.4
H12A C12 H12B 108.0
C14 C13 C12 110.4(3)
C14 C13 C19 109.3(3)
C12 C13 C19 109.3(2)
C14 C13 H13 109.2
C12 C13 H13 109.2
C19 C13 H13 109.2
C15 C14 C13 108.8(2)
C15 C14 H14A 109.9
C13 C14 H14A 109.9
C15 C14 H14B 109.9
C13 C14 H14B 109.9
H14A C14 H14B 108.3
C14 C15 C20 109.8(2)
C14 C15 C16 109.7(2)
C20 C15 C16 109.1(2)
C14 C15 H15 109.4
C20 C15 H15 109.4
C16 C15 H15 109.4
C15 C16 C11 111.7(2)
C15 C16 H16A 109.3
C11 C16 H16A 109.3
C15 C16 H16B 109.3
C11 C16 H16B 109.3
H16A C16 H16B 107.9
C18 C17 C11 110.2(2)
C18 C17 H17A 109.6
C11 C17 H17A 109.6
C18 C17 H17B 109.6
C11 C17 H17B 109.6
H17A C17 H17B 108.1
C20 C18 C19 109.2(2)
C20 C18 C17 110.2(2)
C19 C18 C17 109.6(2)
C20 C18 H18 109.3
C19 C18 H18 109.3
C17 C18 H18 109.3
C18 C19 C13 109.5(2)
C18 C19 H19A 109.8
C13 C19 H19A 109.8
C18 C19 H19B 109.8
C13 C19 H19B 109.8
H19A C19 H19B 108.2
C18 C20 C15 109.5(2)
C18 C20 H20A 109.8
C15 C20 H20A 109.8
C18 C20 H20B 109.8
C15 C20 H20B 109.8
H20A C20 H20B 108.2
C27 C21 C26 109.8(2)
C27 C21 C22 108.1(2)
C26 C21 C22 105.8(2)
C27 C21 P1 114.32(18)
C26 C21 P1 107.49(17)
C22 C21 P1 110.97(18)
C23 C22 C21 110.7(2)
C23 C22 H22A 109.5
C21 C22 H22A 109.5
C23 C22 H22B 109.5
C21 C22 H22B 109.5
H22A C22 H22B 108.1
C29 C23 C24 109.2(3)
C29 C23 C22 109.3(2)
C24 C23 C22 110.6(2)
C29 C23 H23 109.2
C24 C23 H23 109.2
C22 C23 H23 109.2
C25 C24 C23 108.7(2)
C25 C24 H24A 110.0
C23 C24 H24A 110.0
C25 C24 H24B 110.0
C23 C24 H24B 110.0
H24A C24 H24B 108.3
C24 C25 C30 109.5(2)
C24 C25 C26 109.6(2)
C30 C25 C26 109.9(2)
C24 C25 H25 109.3
C30 C25 H25 109.3
C26 C25 H25 109.3
C25 C26 C21 111.1(2)
C25 C26 H26A 109.4
C21 C26 H26A 109.4
C25 C26 H26B 109.4
C21 C26 H26B 109.4
H26A C26 H26B 108.0
C28 C27 C21 110.2(2)
C28 C27 H27A 109.6
C21 C27 H27A 109.6
C28 C27 H27B 109.6
C21 C27 H27B 109.6
H27A C27 H27B 108.1
C30 C28 C29 109.9(2)
C30 C28 C27 109.6(2)
C29 C28 C27 109.3(2)
C30 C28 H28 109.3
C29 C28 H28 109.3
C27 C28 H28 109.3
C23 C29 C28 109.3(2)
C23 C29 H29A 109.8
C28 C29 H29A 109.8
C23 C29 H29B 109.8
C28 C29 H29B 109.8
H29A C29 H29B 108.3
C25 C30 C28 109.5(2)
C25 C30 H30A 109.8
C28 C30 H30A 109.8
C25 C30 H30B 109.8
C28 C30 H30B 109.8
H30A C30 H30B 108.2
Cl2 C31 Cl3 112.2(2)
Cl2 C31 H31A 109.2
Cl3 C31 H31A 109.2
Cl2 C31 H31B 109.2
Cl3 C31 H31B 109.2
H31A C31 H31B 107.9

loop_
_geom_bond_atom_site_label_1
_geom_bond_atom_site_label_2
_geom_bond_distance
Au1 P1 2.2570(7)
Au1 Cl1 2.2955(7)
P1 C1 1.899(3)
P1 C21 1.903(3)
P1 C11 1.905(3)
C1 C7 1.543(3)
C1 C2 1.546(4)
C1 C6 1.551(4)
Cl2 C31 1.755(4)
C2 C3 1.537(4)
C2 H2A 0.9900
C2 H2B 0.9900
Cl3 C31 1.756(4)
C3 C4 1.521(4)
C3 C9 1.537(4)
C3 H3 1.0000
C4 C5 1.531(4)
C4 H4A 0.9900
C4 H4B 0.9900
C5 C10 1.532(4)
C5 C6 1.541(4)
C5 H5 1.0000
C6 H6A 0.9900
C6 H6B 0.9900
C7 C8 1.542(4)
C7 H7A 0.9900
C7 H7B 0.9900
C8 C10 1.526(5)
C8 C9 1.531(4)
C8 H8 1.0000
C9 H9A 0.9900
C9 H9B 0.9900
C10 H10A 0.9900
C10 H10B 0.9900
C11 C16 1.548(4)
C11 C17 1.552(4)
C11 C12 1.560(3)
C12 C13 1.530(4)
C12 H12A 0.9900
C12 H12B 0.9900
C13 C14 1.525(4)
C13 C19 1.536(4)
C13 H13 1.0000
C14 C15 1.524(4)
C14 H14A 0.9900
C14 H14B 0.9900
C15 C20 1.532(4)
C15 C16 1.538(4)
C15 H15 1.0000
C16 H16A 0.9900
C16 H16B 0.9900
C17 C18 1.537(4)
C17 H17A 0.9900
C17 H17B 0.9900
C18 C20 1.528(4)
C18 C19 1.533(4)
C18 H18 1.0000
C19 H19A 0.9900
C19 H19B 0.9900
C20 H20A 0.9900
C20 H20B 0.9900
C21 C27 1.550(4)
C21 C26 1.553(4)
C21 C22 1.555(4)
C22 C23 1.541(4)
C22 H22A 0.9900
C22 H22B 0.9900
C23 C29 1.530(4)
C23 C24 1.532(4)
C23 H23 1.0000
C24 C25 1.530(4)
C24 H24A 0.9900
C24 H24B 0.9900
C25 C30 1.530(4)
C25 C26 1.531(4)
C25 H25 1.0000
C26 H26A 0.9900
C26 H26B 0.9900
C27 C28 1.539(4)
C27 H27A 0.9900
C27 H27B 0.9900
C28 C30 1.533(4)
C28 C29 1.533(4)
C28 H28 1.0000
C29 H29A 0.9900
C29 H29B 0.9900
C30 H30A 0.9900
C30 H30B 0.9900
C31 H31A 0.9900
C31 H31B 0.9900
